data_2205825
loop_
_publ_author_name
'Bobev, Svilen'
'Bauer, Eric D.'

_publ_section_title
;
 Ce~5~Au~<i>x~</i>Ge~4{-~<i>x</i>} [<i>x</i> = 0.43(2)] with the
 orthorhombic Sm~5~Ge~4~ structure type
;
_journal_issue 5
_journal_name_full 'Acta Crystallographica Section E'
_journal_page_first i73
_journal_page_last i75
_journal_paper_doi 10.1107/S160053680501113X
_journal_volume 61
_journal_year 2005
_chemical_formula_iupac 'Ce5 Au0.43 Ge3.57'
_chemical_formula_moiety 'Au0.43 Ce5 Ge3.57'
_chemical_formula_structural 'Au0.43 Ce5 Ge3.57'
_chemical_formula_sum 'Au0.43 Ce5 Ge3.58'
_chemical_formula_weight 1043.82
_chemical_name_common 'Ce20 Au1.72 Ge14.28'
_chemical_name_systematic
;
Pentacerium gold tetragermanium
;
_space_group_IT_number 62
_symmetry_cell_setting orthorhombic
_symmetry_space_group_name_Hall '-P 2ac 2n'
_symmetry_space_group_name_H-M 'P n m a'
_atom_sites_solution_primary direct
_atom_sites_solution_secondary difmap
_audit_creation_method SHELXL97
_cell_angle_alpha 90.00
_cell_angle_beta 90.00
_cell_angle_gamma 90.00
_cell_formula_units_Z 4
_cell_length_a 7.868(5)
_cell_length_b 15.258(7)
_cell_length_c 8.052(6)
_cell_measurement_reflns_used 3569
_cell_measurement_temperature 120(2)
_cell_measurement_theta_max 26.37
_cell_measurement_theta_min 2.67
_cell_volume 966.6(10)
_computing_cell_refinement SMART
_computing_data_collection 'SMART (Bruker, 2002)'
_computing_data_reduction 'SAINT (Bruker, 2002)'
_computing_molecular_graphics 'XP in SHELXTL'
_computing_publication_material SHELXTL
_computing_structure_refinement SHELXTL
_computing_structure_solution 'SHELXTL (Sheldrick, 2001)'
_diffrn_ambient_temperature 120(2)
_diffrn_detector_area_resol_mean 8.3
_diffrn_measured_fraction_theta_full 0.997
_diffrn_measured_fraction_theta_max 0.997
_diffrn_measurement_device_type 'Bruker APEX SMART CCD area-detector'
_diffrn_measurement_method \w
_diffrn_radiation_monochromator graphite
_diffrn_radiation_source 'fine-focus sealed tube'
_diffrn_radiation_type MoK\a
_diffrn_radiation_wavelength 0.71073
_diffrn_reflns_av_R_equivalents 0.0395
_diffrn_reflns_av_sigmaI/netI 0.0324
_diffrn_reflns_limit_h_max 9
_diffrn_reflns_limit_h_min -9
_diffrn_reflns_limit_k_max 0
_diffrn_reflns_limit_k_min -19
_diffrn_reflns_limit_l_max 10
_diffrn_reflns_limit_l_min -10
_diffrn_reflns_number 3569
_diffrn_reflns_theta_full 26.37
_diffrn_reflns_theta_max 26.37
_diffrn_reflns_theta_min 2.67
_diffrn_standards_decay_% 0
_diffrn_standards_interval_count 0
_diffrn_standards_number 0
_exptl_absorpt_coefficient_mu 40.306
_exptl_absorpt_correction_T_max 0.139
_exptl_absorpt_correction_T_min 0.083
_exptl_absorpt_correction_type multi-scan
_exptl_absorpt_process_details '(SADABS; Sheldrick, 2003)'
_exptl_crystal_colour grey
_exptl_crystal_density_diffrn 7.173
_exptl_crystal_density_method 'not measured'
_exptl_crystal_description irregular
_exptl_crystal_F_000 1752
_exptl_crystal_size_max 0.07
_exptl_crystal_size_mid 0.06
_exptl_crystal_size_min 0.05
_refine_diff_density_max 1.460
_refine_diff_density_min -1.769
_refine_ls_extinction_coef 0.00019(4)
_refine_ls_extinction_expression Fc^*^=kFc[1+0.001xFc^2^\l^3^/sin(2\q)]^-1/4^
_refine_ls_extinction_method 'SHELXTL (Sheldrick, 2001)'
_refine_ls_goodness_of_fit_ref 1.101
_refine_ls_hydrogen_treatment none
_refine_ls_matrix_type full
_refine_ls_number_parameters 49
_refine_ls_number_reflns 1021
_refine_ls_number_restraints 0
_refine_ls_restrained_S_all 1.101
_refine_ls_R_factor_all 0.0317
_refine_ls_R_factor_gt 0.0282
_refine_ls_shift/su_max 0.000
_refine_ls_shift/su_mean 0.000
_refine_ls_structure_factor_coef Fsqd
_refine_ls_weighting_details 'w=1/[\s^2^(Fo^2^)+(0.0163P)^2^+12.3954P] where P=(Fo^2^+2Fc^2^)/3'
_refine_ls_weighting_scheme calc
_refine_ls_wR_factor_gt 0.0545
_refine_ls_wR_factor_ref 0.0555
_reflns_number_gt 953
_reflns_number_total 1021
_reflns_threshold_expression I>2\s(I)
_cod_data_source_file wm6062.cif
_cod_data_source_block I
_cod_depositor_comments
;
The following automatic conversions were performed:
'_symmetry_cell_setting' value 'Orthorhombic' changed to 'orthorhombic'
according to '/home/saulius/struct/CIF-dictionaries/cif_core.dic'
dictionary named 'cif_core.dic' version 2.4.1 from 2010-06-29.

Automatic conversion script
Id: cif_fix_enum 1527 2010-12-29 10:47:43Z saulius 

The following automatic conversions were performed:

'_symmetry_cell_setting' value 'Orthorhombic' changed to
'orthorhombic' according to
/home/saulius/struct/CIF-dictionaries/cif_core.dic dictionary named
'cif_core.dic' version 2.4.1 from 2010-06-29.

Automatic conversion script
Id: cif_fix_values 1715 2011-07-08 13:25:40Z adriana 
;
_cod_original_cell_volume 966.6(11)
_cod_database_code 2205825
_cod_database_fobs_code 2205825

loop_
_symmetry_equiv_pos_as_xyz
'x, y, z'
'-x+1/2, -y, z+1/2'
'-x, y+1/2, -z'
'x+1/2, -y+1/2, -z+1/2'
'-x, -y, -z'
'x-1/2, y, -z-1/2'
'x, -y-1/2, z'
'-x-1/2, y-1/2, z-1/2'

loop_
_atom_site_label
_atom_site_fract_x
_atom_site_fract_y
_atom_site_fract_z
_atom_site_U_iso_or_equiv
_atom_site_adp_type
_atom_site_calc_flag
_atom_site_refinement_flags
_atom_site_occupancy
_atom_site_type_symbol
Ce1 0.29830(10) 0.2500 0.00310(9) 0.0104(2) Uani d S 1 Ce
Ce2 0.12843(7) 0.11570(4) 0.34014(6) 0.00863(16) Uani d . 1 Ce
Ce3 0.98567(6) 0.09877(4) 0.81688(6) 0.00863(16) Uani d . 1 Ce
Ge1 0.92333(12) 0.2500 0.10583(12) 0.0077(4) Uani d SP 0.751(4) Ge
Au1 0.92333(12) 0.2500 0.10583(12) 0.0077(4) Uani d SP 0.249(4) Au
Ge2 0.18878(17) 0.2500 0.63289(17) 0.0071(3) Uani d S 1 Ge
Ge3 0.20994(11) 0.95676(6) 0.53502(11) 0.0103(3) Uani d P 0.910(3) Ge
Au3 0.20994(11) 0.95676(6) 0.53502(11) 0.0103(3) Uani d P 0.090(3) Au

loop_
_atom_site_aniso_label
_atom_site_aniso_U_11
_atom_site_aniso_U_22
_atom_site_aniso_U_33
_atom_site_aniso_U_12
_atom_site_aniso_U_13
_atom_site_aniso_U_23
Ce1 0.0144(4) 0.0078(4) 0.0091(4) 0.000 -0.0003(3) 0.000
Ce2 0.0104(3) 0.0071(3) 0.0084(3) 0.0002(2) 0.0006(2) -0.0013(2)
Ce3 0.0089(3) 0.0084(3) 0.0085(3) -0.0001(2) -0.0005(2) 0.0013(2)
Ge1 0.0093(5) 0.0067(6) 0.0070(6) 0.000 -0.0005(4) 0.000
Au1 0.0093(5) 0.0067(6) 0.0070(6) 0.000 -0.0005(4) 0.000
Ge2 0.0090(7) 0.0053(7) 0.0072(7) 0.000 -0.0004(5) 0.000
Ge3 0.0157(5) 0.0081(5) 0.0072(5) -0.0026(3) 0.0008(4) 0.0005(3)
Au3 0.0157(5) 0.0081(5) 0.0072(5) -0.0026(3) 0.0008(4) 0.0005(3)

loop_
_atom_type_symbol
_atom_type_description
_atom_type_scat_dispersion_real
_atom_type_scat_dispersion_imag
_atom_type_scat_source
Ge Ge 0.1547 1.8001 'International Tables Vol C Tables 4.2.6.8 and 6.1.1.4'
Ce Ce -0.2486 2.6331 'International Tables Vol C Tables 4.2.6.8 and 6.1.1.4'
Au Au -2.0133 8.8022 'International Tables Vol C Tables 4.2.6.8 and 6.1.1.4'

loop_
_geom_angle_atom_site_label_1
_geom_angle_atom_site_label_2
_geom_angle_atom_site_label_3
_geom_angle_site_symmetry_1
_geom_angle_site_symmetry_3
_geom_angle
Au1 Ce1 Ge1 1_455 1_455 0.00(4)
Au1 Ce1 Ge2 1_455 1_554 89.54(5)
Ge1 Ce1 Ge2 1_455 1_554 89.54(5)
Au1 Ce1 Au3 1_455 2_564 87.61(2)
Ge1 Ce1 Au3 1_455 2_564 87.61(2)
Ge2 Ce1 Au3 1_554 2_564 94.15(2)
Au1 Ce1 Ge3 1_455 2_564 87.61(2)
Ge1 Ce1 Ge3 1_455 2_564 87.61(2)
Ge2 Ce1 Ge3 1_554 2_564 94.15(2)
Au3 Ce1 Ge3 2_564 2_564 0.00(4)
Au1 Ce1 Au3 1_455 8_655 87.61(2)
Ge1 Ce1 Au3 1_455 8_655 87.61(2)
Ge2 Ce1 Au3 1_554 8_655 94.15(2)
Au3 Ce1 Au3 2_564 8_655 170.40(4)
Ge3 Ce1 Au3 2_564 8_655 170.40(4)
Au1 Ce1 Ge3 1_455 8_655 87.61(2)
Ge1 Ce1 Ge3 1_455 8_655 87.61(2)
Ge2 Ce1 Ge3 1_554 8_655 94.15(2)
Au3 Ce1 Ge3 2_564 8_655 170.40(4)
Ge3 Ce1 Ge3 2_564 8_655 170.40(4)
Au3 Ce1 Ge3 8_655 8_655 0.00(4)
Au1 Ce1 Ge2 1_455 6_656 176.05(4)
Ge1 Ce1 Ge2 1_455 6_656 176.05(4)
Ge2 Ce1 Ge2 1_554 6_656 86.51(4)
Au3 Ce1 Ge2 2_564 6_656 92.67(2)
Ge3 Ce1 Ge2 2_564 6_656 92.67(2)
Au3 Ce1 Ge2 8_655 6_656 92.67(2)
Ge3 Ce1 Ge2 8_655 6_656 92.67(2)
Au1 Ce1 Au1 1_455 6_556 91.69(4)
Ge1 Ce1 Au1 1_455 6_556 91.69(4)
Ge2 Ce1 Au1 1_554 6_556 178.77(4)
Au3 Ce1 Au1 2_564 6_556 85.91(2)
Ge3 Ce1 Au1 2_564 6_556 85.91(2)
Au3 Ce1 Au1 8_655 6_556 85.91(2)
Ge3 Ce1 Au1 8_655 6_556 85.91(2)
Ge2 Ce1 Au1 6_656 6_556 92.27(5)
Au1 Ce1 Ge1 1_455 6_556 91.69(4)
Ge1 Ce1 Ge1 1_455 6_556 91.69(4)
Ge2 Ce1 Ge1 1_554 6_556 178.77(4)
Au3 Ce1 Ge1 2_564 6_556 85.91(2)
Ge3 Ce1 Ge1 2_564 6_556 85.91(2)
Au3 Ce1 Ge1 8_655 6_556 85.91(2)
Ge3 Ce1 Ge1 8_655 6_556 85.91(2)
Ge2 Ce1 Ge1 6_656 6_556 92.27(5)
Au1 Ce1 Ge1 6_556 6_556 0.00(3)
Au1 Ce1 Ce2 1_455 4 127.59(4)
Ge1 Ce1 Ce2 1_455 4 127.59(4)
Ge2 Ce1 Ce2 1_554 4 123.10(3)
Au3 Ce1 Ce2 2_564 4 124.25(3)
Ge3 Ce1 Ce2 2_564 4 124.25(3)
Au3 Ce1 Ce2 8_655 4 53.80(3)
Ge3 Ce1 Ce2 8_655 4 53.80(3)
Ge2 Ce1 Ce2 6_656 4 55.16(4)
Au1 Ce1 Ce2 6_556 4 56.02(2)
Ge1 Ce1 Ce2 6_556 4 56.02(2)
Au1 Ce1 Ce2 1_455 6_656 127.59(4)
Ge1 Ce1 Ce2 1_455 6_656 127.59(4)
Ge2 Ce1 Ce2 1_554 6_656 123.10(3)
Au3 Ce1 Ce2 2_564 6_656 53.80(3)
Ge3 Ce1 Ce2 2_564 6_656 53.80(3)
Au3 Ce1 Ce2 8_655 6_656 124.25(3)
Ge3 Ce1 Ce2 8_655 6_656 124.25(3)
Ge2 Ce1 Ce2 6_656 6_656 55.16(4)
Au1 Ce1 Ce2 6_556 6_656 56.02(2)
Ge1 Ce1 Ce2 6_556 6_656 56.02(2)
Ce2 Ce1 Ce2 4 6_656 70.72(4)
Au3 Ce2 Ge3 1_545 1_545 0.00(5)
Au3 Ce2 Au3 1_545 2_564 92.33(4)
Ge3 Ce2 Au3 1_545 2_564 92.33(4)
Au3 Ce2 Ge3 1_545 2_564 92.33(4)
Ge3 Ce2 Ge3 1_545 2_564 92.33(4)
Au3 Ce2 Ge3 2_564 2_564 0.00(5)
Au3 Ce2 Au3 1_545 5_566 73.60(4)
Ge3 Ce2 Au3 1_545 5_566 73.60(4)
Au3 Ce2 Au3 2_564 5_566 120.62(4)
Ge3 Ce2 Au3 2_564 5_566 120.62(4)
Au3 Ce2 Ge3 1_545 5_566 73.60(4)
Ge3 Ce2 Ge3 1_545 5_566 73.60(4)
Au3 Ce2 Ge3 2_564 5_566 120.62(4)
Ge3 Ce2 Ge3 2_564 5_566 120.62(4)
Au3 Ce2 Ge3 5_566 5_566 0.00(5)
Au3 Ce2 Au1 1_545 6_556 107.62(4)
Ge3 Ce2 Au1 1_545 6_556 107.62(4)
Au3 Ce2 Au1 2_564 6_556 92.36(4)
Ge3 Ce2 Au1 2_564 6_556 92.36(4)
Au3 Ce2 Au1 5_566 6_556 147.01(4)
Ge3 Ce2 Au1 5_566 6_556 147.01(4)
Au3 Ce2 Ge1 1_545 6_556 107.62(4)
Ge3 Ce2 Ge1 1_545 6_556 107.62(4)
Au3 Ce2 Ge1 2_564 6_556 92.36(4)
Ge3 Ce2 Ge1 2_564 6_556 92.36(4)
Au3 Ce2 Ge1 5_566 6_556 147.01(4)
Ge3 Ce2 Ge1 5_566 6_556 147.01(4)
Au1 Ce2 Ge1 6_556 6_556 0.0
Au3 Ce2 Ge2 1_545 . 95.93(5)
Ge3 Ce2 Ge2 1_545 . 95.93(5)
Au3 Ce2 Ge2 2_564 . 142.36(4)
Ge3 Ce2 Ge2 2_564 . 142.36(4)
Au3 Ce2 Ge2 5_566 . 96.91(4)
Ge3 Ce2 Ge2 5_566 . 96.91(4)
Au1 Ce2 Ge2 6_556 . 50.16(3)
Ge1 Ce2 Ge2 6_556 . 50.16(3)
Au3 Ce2 Ge1 1_545 1_455 160.26(3)
Ge3 Ce2 Ge1 1_545 1_455 160.26(3)
Au3 Ce2 Ge1 2_564 1_455 88.10(5)
Ge3 Ce2 Ge1 2_564 1_455 88.10(5)
Au3 Ce2 Ge1 5_566 1_455 89.22(5)
Ge3 Ce2 Ge1 5_566 1_455 89.22(5)
Au1 Ce2 Ge1 6_556 1_455 92.08(4)
Ge1 Ce2 Ge1 6_556 1_455 92.08(4)
Ge2 Ce2 Ge1 . 1_455 95.72(5)
Au3 Ce2 Au1 1_545 1_455 160.26(3)
Ge3 Ce2 Au1 1_545 1_455 160.26(3)
Au3 Ce2 Au1 2_564 1_455 88.10(5)
Ge3 Ce2 Au1 2_564 1_455 88.10(5)
Au3 Ce2 Au1 5_566 1_455 89.22(5)
Ge3 Ce2 Au1 5_566 1_455 89.22(5)
Au1 Ce2 Au1 6_556 1_455 92.08(4)
Ge1 Ce2 Au1 6_556 1_455 92.08(4)
Ge2 Ce2 Au1 . 1_455 95.72(5)
Ge1 Ce2 Au1 1_455 1_455 0.00(3)
Au3 Ce2 Ce1 1_545 6_556 116.38(4)
Ge3 Ce2 Ce1 1_545 6_556 116.38(4)
Au3 Ce2 Ce1 2_564 6_556 145.26(3)
Ge3 Ce2 Ce1 2_564 6_556 145.26(3)
Au3 Ce2 Ce1 5_566 6_556 56.81(4)
Ge3 Ce2 Ce1 5_566 6_556 56.81(4)
Au1 Ce2 Ce1 6_556 6_556 96.63(5)
Ge1 Ce2 Ce1 6_556 6_556 96.63(5)
Ge2 Ce2 Ce1 . 6_556 57.92(4)
Ge1 Ce2 Ce1 1_455 6_556 58.18(4)
Au1 Ce2 Ce1 1_455 6_556 58.18(4)
Au3 Ce3 Ge3 2_665 2_665 0.00(4)
Au3 Ce3 Ge2 2_665 1_655 94.27(5)
Ge3 Ce3 Ge2 2_665 1_655 94.27(5)
Au3 Ce3 Au3 2_665 6_647 97.15(5)
Ge3 Ce3 Au3 2_665 6_647 97.15(5)
Ge2 Ce3 Au3 1_655 6_647 168.54(3)
Au3 Ce3 Ge3 2_665 6_647 97.15(5)
Ge3 Ce3 Ge3 2_665 6_647 97.15(5)
Ge2 Ce3 Ge3 1_655 6_647 168.54(3)
Au3 Ce3 Ge3 6_647 6_647 0.00(4)
Au3 Ce3 Ge2 2_665 6_657 132.02(4)
Ge3 Ce3 Ge2 2_665 6_657 132.02(4)
Ge2 Ce3 Ge2 1_655 6_657 84.58(4)
Au3 Ce3 Ge2 6_647 6_657 87.11(5)
Ge3 Ce3 Ge2 6_647 6_657 87.11(5)
Au3 Ce3 Au1 2_665 1_556 84.63(4)
Ge3 Ce3 Au1 2_665 1_556 84.63(4)
Ge2 Ce3 Au1 1_655 1_556 84.03(5)
Au3 Ce3 Au1 6_647 1_556 96.12(4)
Ge3 Ce3 Au1 6_647 1_556 96.12(4)
Ge2 Ce3 Au1 6_657 1_556 47.46(3)
Au3 Ce3 Ge1 2_665 1_556 84.63(4)
Ge3 Ce3 Ge1 2_665 1_556 84.63(4)
Ge2 Ce3 Ge1 1_655 1_556 84.03(5)
Au3 Ce3 Ge1 6_647 1_556 96.12(4)
Ge3 Ce3 Ge1 6_647 1_556 96.12(4)
Ge2 Ce3 Ge1 6_657 1_556 47.46(3)
Au1 Ce3 Ge1 1_556 1_556 0.00(4)
Au3 Ce3 Au3 2_665 5_666 140.50(4)
Ge3 Ce3 Au3 2_665 5_666 140.50(4)
Ge2 Ce3 Au3 1_655 5_666 91.17(5)
Au3 Ce3 Au3 6_647 5_666 80.58(4)
Ge3 Ce3 Au3 6_647 5_666 80.58(4)
Ge2 Ce3 Au3 6_657 5_666 87.43(4)
Au1 Ce3 Au3 1_556 5_666 134.87(4)
Ge1 Ce3 Au3 1_556 5_666 134.87(4)
Au3 Ce3 Ge3 2_665 5_666 140.50(4)
Ge3 Ce3 Ge3 2_665 5_666 140.50(4)
Ge2 Ce3 Ge3 1_655 5_666 91.17(5)
Au3 Ce3 Ge3 6_647 5_666 80.58(4)
Ge3 Ce3 Ge3 6_647 5_666 80.58(4)
Ge2 Ce3 Ge3 6_657 5_666 87.43(4)
Au1 Ce3 Ge3 1_556 5_666 134.87(4)
Ge1 Ce3 Ge3 1_556 5_666 134.87(4)
Au3 Ce3 Ge3 5_666 5_666 0.00(4)
Au3 Ce3 Au3 2_665 1_645 79.24(5)
Ge3 Ce3 Au3 2_665 1_645 79.24(5)
Ge2 Ce3 Au3 1_655 1_645 84.06(5)
Au3 Ce3 Au3 6_647 1_645 98.93(4)
Ge3 Ce3 Au3 6_647 1_645 98.93(4)
Ge2 Ce3 Au3 6_657 1_645 147.46(4)
Au1 Ce3 Au3 1_556 1_645 159.14(3)
Ge1 Ce3 Au3 1_556 1_645 159.14(3)
Au3 Ce3 Au3 5_666 1_645 62.45(5)
Ge3 Ce3 Au3 5_666 1_645 62.45(5)
Au3 Ce3 Ce2 2_665 5_656 98.22(3)
Ge3 Ce3 Ce2 2_665 5_656 98.22(3)
Ge2 Ce3 Ce2 1_655 5_656 128.23(4)
Au3 Ce3 Ce2 6_647 5_656 50.79(3)
Ge3 Ce3 Ce2 6_647 5_656 50.79(3)
Ge2 Ce3 Ce2 6_657 5_656 119.87(4)
Au1 Ce3 Ce2 1_556 5_656 146.91(3)
Ge1 Ce3 Ce2 1_556 5_656 146.91(3)
Au3 Ce3 Ce2 5_666 5_656 50.147(19)
Ge3 Ce3 Ce2 5_666 5_656 50.147(19)
Au3 Ce3 Ce2 1_645 5_656 50.02(3)
Ge2 Ge1 Ce1 6_656 1_655 118.17(6)
Ge2 Ge1 Ce2 6_656 4 65.57(4)
Ce1 Ge1 Ce2 1_655 4 138.78(3)
Ge2 Ge1 Ce2 6_656 6_656 65.57(4)
Ce1 Ge1 Ce2 1_655 6_656 138.78(3)
Ce2 Ge1 Ce2 4 6_656 81.92(5)
Ge2 Ge1 Ce2 6_656 7_665 140.35(2)
Ce1 Ge1 Ce2 1_655 7_665 71.07(4)
Ce2 Ge1 Ce2 4 7_665 82.72(4)
Ce2 Ge1 Ce2 6_656 7_665 135.06(4)
Ge2 Ge1 Ce2 6_656 1_655 140.35(2)
Ce1 Ge1 Ce2 1_655 1_655 71.07(4)
Ce2 Ge1 Ce2 4 1_655 135.06(4)
Ce2 Ge1 Ce2 6_656 1_655 82.72(4)
Ce2 Ge1 Ce2 7_665 1_655 79.07(5)
Ge2 Ge1 Ce1 6_656 6_656 118.82(6)
Ce1 Ge1 Ce1 1_655 6_656 123.01(4)
Ce2 Ge1 Ce1 4 6_656 69.26(2)
Ce2 Ge1 Ce1 6_656 6_656 69.26(2)
Ce2 Ge1 Ce1 7_665 6_656 65.80(4)
Ce2 Ge1 Ce1 1_655 6_656 65.80(4)
Ge2 Ge1 Ce3 6_656 7_564 66.17(4)
Ce1 Ge1 Ce3 1_655 7_564 70.60(2)
Ce2 Ge1 Ce3 4 7_564 75.59(3)
Ce2 Ge1 Ce3 6_656 7_564 131.62(4)
Ce2 Ge1 Ce3 7_665 7_564 83.92(5)
Ce2 Ge1 Ce3 1_655 7_564 141.32(4)
Ce1 Ge1 Ce3 6_656 7_564 135.59(3)
Ge2 Ge1 Ce3 6_656 1_554 66.17(4)
Ce1 Ge1 Ce3 1_655 1_554 70.60(2)
Ce2 Ge1 Ce3 4 1_554 131.62(4)
Ce2 Ge1 Ce3 6_656 1_554 75.59(3)
Ce2 Ge1 Ce3 7_665 1_554 141.32(4)
Ce2 Ge1 Ce3 1_655 1_554 83.92(5)
Ce1 Ge1 Ce3 6_656 1_554 135.59(3)
Ce3 Ge1 Ce3 7_564 1_554 88.28(6)
Au1 Ge2 Ge1 6_556 6_556 0.00(4)
Au1 Ge2 Ce1 6_556 1_556 120.05(7)
Ge1 Ge2 Ce1 6_556 1_556 120.05(7)
Au1 Ge2 Ce2 6_556 7_565 64.27(5)
Ge1 Ge2 Ce2 6_556 7_565 64.27(5)
Ce1 Ge2 Ce2 1_556 7_565 139.33(3)
Au1 Ge2 Ce2 6_556 . 64.27(5)
Ge1 Ge2 Ce2 6_556 . 64.27(5)
Ce1 Ge2 Ce2 1_556 . 139.33(3)
Ce2 Ge2 Ce2 7_565 . 80.88(6)
Au1 Ge2 Ce3 6_556 7_465 133.27(3)
Ge1 Ge2 Ce3 6_556 7_465 133.27(3)
Ce1 Ge2 Ce3 1_556 7_465 72.02(4)
Ce2 Ge2 Ce3 7_565 7_465 78.53(5)
Ce2 Ge2 Ce3 . 7_465 138.09(5)
Au1 Ge2 Ce3 6_556 1_455 133.27(3)
Ge1 Ge2 Ce3 6_556 1_455 133.27(3)
Ce1 Ge2 Ce3 1_556 1_455 72.02(4)
Ce2 Ge2 Ce3 7_565 1_455 138.09(5)
Ce2 Ge2 Ce3 . 1_455 78.52(5)
Ce3 Ge2 Ce3 7_465 1_455 93.28(6)
Au1 Ge2 Ce1 6_556 6_556 114.22(7)
Ge1 Ge2 Ce1 6_556 6_556 114.22(7)
Ce1 Ge2 Ce1 1_556 6_556 125.74(5)
Ce2 Ge2 Ce1 7_565 6_556 66.92(3)
Ce2 Ge2 Ce1 . 6_556 66.92(3)
Ce3 Ge2 Ce1 7_465 6_556 71.48(4)
Ce3 Ge2 Ce1 1_455 6_556 71.49(4)
Au1 Ge2 Ce3 6_556 4_456 66.37(4)
Ge1 Ge2 Ce3 6_556 4_456 66.37(4)
Ce1 Ge2 Ce3 1_556 4_456 71.73(3)
Ce2 Ge2 Ce3 7_565 4_456 75.22(3)
Ce2 Ge2 Ce3 . 4_456 130.52(5)
Ce3 Ge2 Ce3 7_465 4_456 77.96(4)
Ce3 Ge2 Ce3 1_455 4_456 143.66(5)
Ce1 Ge2 Ce3 6_556 4_456 134.92(3)
Au1 Ge2 Ce3 6_556 6_557 66.37(4)
Ge1 Ge2 Ce3 6_556 6_557 66.37(4)
Ce1 Ge2 Ce3 1_556 6_557 71.73(3)
Ce2 Ge2 Ce3 7_565 6_557 130.52(5)
Ce2 Ge2 Ce3 . 6_557 75.22(3)
Ce3 Ge2 Ce3 7_465 6_557 143.66(5)
Ce3 Ge2 Ce3 1_455 6_557 77.96(4)
Ce1 Ge2 Ce3 6_556 6_557 134.92(3)
Ce3 Ge2 Ce3 4_456 6_557 88.45(6)
Ce2 Ge3 Ce2 1_565 2_565 146.51(3)
Ce2 Ge3 Ce2 1_565 5_566 106.40(4)
Ce2 Ge3 Ce2 2_565 5_566 88.07(4)
Ce2 Ge3 Ce3 1_565 2_664 95.24(4)
Ce2 Ge3 Ce3 2_565 2_664 92.08(6)
Ce2 Ge3 Ce3 5_566 2_664 139.83(4)
Ce2 Ge3 Ce1 1_565 2_565 140.29(4)
Ce2 Ge3 Ce1 2_565 2_565 72.90(3)
Ce2 Ge3 Ce1 5_566 2_565 69.39(3)
Ce3 Ge3 Ce1 2_664 2_565 72.32(3)
Ce2 Ge3 Ce3 1_565 6_567 78.19(4)
Ce2 Ge3 Ce3 2_565 6_567 70.37(4)
Ce2 Ge3 Ce3 5_566 6_567 133.96(4)
Ce3 Ge3 Ce3 2_664 6_567 82.85(5)
Ce1 Ge3 Ce3 2_565 6_567 134.37(4)
Ce2 Ge3 Ce3 1_565 5_666 69.97(4)
Ce2 Ge3 Ce3 2_565 5_666 143.48(4)
Ce2 Ge3 Ce3 5_566 5_666 77.60(5)
Ce3 Ge3 Ce3 2_664 5_666 78.75(5)
Ce1 Ge3 Ce3 2_565 5_666 70.63(3)
Ce3 Ge3 Ce3 6_567 5_666 141.24(3)

loop_
_geom_bond_atom_site_label_1
_geom_bond_atom_site_label_2
_geom_bond_site_symmetry_2
_geom_bond_distance
_geom_bond_publ_flag
Ce1 Au1 1_455 3.064(2) ?
Ce1 Ge1 1_455 3.064(2) y
Ce1 Ge2 1_554 3.103(3) y
Ce1 Au3 2_564 3.1657(16) ?
Ce1 Ge3 2_564 3.1657(16) y
Ce1 Au3 8_655 3.1658(16) ?
Ce1 Ge3 8_655 3.1658(16) y
Ce1 Ge2 6_656 3.261(2) y
Ce1 Au1 6_556 3.299(3) ?
Ce1 Ge1 6_556 3.299(3) y
Ce1 Ce2 4 3.5409(16) y
Ce1 Ce2 6_656 3.5410(16) y
Ce2 Au3 1_545 2.9588(15) ?
Ce2 Ge3 1_545 2.9588(15) y
Ce2 Au3 2_564 2.9791(19) ?
Ce2 Ge3 2_564 2.9791(19) y
Ce2 Au3 5_566 3.0528(18) ?
Ce2 Ge3 5_566 3.0528(18) y
Ce2 Au1 6_556 3.1259(15) ?
Ce2 Ge1 6_556 3.1259(15) y
Ce2 Ge2 . 3.1592(19) y
Ce2 Ge1 1_455 3.2191(15) y
Ce2 Au1 1_455 3.2191(15) ?
Ce2 Ce1 6_556 3.5410(16) y
Ce3 Au3 2_665 3.0884(17) ?
Ce3 Ge3 2_665 3.0884(17) y
Ce3 Ge2 1_655 3.1738(15) y
Ce3 Au3 6_647 3.2898(15) ?
Ce3 Ge3 6_647 3.2898(15) y
Ce3 Ge2 6_657 3.3082(17) y
Ce3 Au1 1_556 3.3133(17) ?
Ce3 Ge1 1_556 3.3133(17) y
Ce3 Au3 5_666 3.334(2) ?
Ce3 Ge3 5_666 3.334(2) y
Ce3 Au3 1_645 3.5999(17) ?
Ce3 Ce2 5_656 3.6211(15) y
Ge1 Ge2 6_656 2.665(2) y
Ge1 Ce1 1_655 3.064(2) ?
Ge1 Ce2 4 3.1259(15) ?
Ge1 Ce2 6_656 3.1259(15) ?
Ge1 Ce2 7_665 3.2191(15) ?
Ge1 Ce2 1_655 3.2191(15) ?
Ge1 Ce1 6_656 3.299(3) ?
Ge1 Ce3 7_564 3.3132(17) ?
Ge1 Ce3 1_554 3.3132(17) ?
Ge2 Au1 6_556 2.665(2) ?
Ge2 Ge1 6_556 2.665(2) ?
Ge2 Ce1 1_556 3.103(3) ?
Ge2 Ce2 7_565 3.1592(19) ?
Ge2 Ce3 7_465 3.1737(15) ?
Ge2 Ce3 1_455 3.1738(15) ?
Ge2 Ce1 6_556 3.261(2) ?
Ge2 Ce3 4_456 3.3081(17) ?
Ge2 Ce3 6_557 3.3081(17) ?
Ge3 Ce2 1_565 2.9588(15) ?
Ge3 Ce2 2_565 2.9791(19) ?
Ge3 Ce2 5_566 3.0528(18) ?
Ge3 Ce3 2_664 3.0884(17) ?
Ge3 Ce1 2_565 3.1657(16) ?
Ge3 Ce3 6_567 3.2898(15) ?
Ge3 Ce3 5_666 3.334(2) ?
